data_7243349
loop_
_publ_author_name
'Lamola, Jairus L.'
'Moshapo, Paseka T.'
'Holzapfel, Cedric W.'
'Maumela, Munaka Christopher'

_publ_section_title
;
 Evaluation of P-bridged biaryl phosphine ligands in palladium-catalysed
 Suzuki--Miyaura cross-coupling reactions
;
_journal_issue 43
_journal_name_full 'RSC Advances'
_journal_page_first 26883
_journal_page_last 26891
_journal_paper_doi 10.1039/D1RA04947J
_journal_volume 11
_journal_year 2021
_chemical_formula_moiety 'C22 H27 O2 P'
_chemical_formula_sum 'C22 H27 O2 P'
_chemical_formula_weight 354.40
_space_group_crystal_system triclinic
_space_group_IT_number 2
_space_group_name_Hall '-P 1'
_space_group_name_H-M_alt 'P -1'
_atom_sites_solution_hydrogens geom
_atom_sites_solution_primary dual
_audit_creation_date 2020-09-15
_audit_creation_method
;
Olex2 1.3-ac4
(compiled 2018.12.05 svn.r3537 for Rigaku Oxford Diffraction, GUI svn.r5625)
;
_audit_update_record
;
2020-12-22 deposited with the CCDC.	2021-07-19 downloaded from the CCDC.
;
_cell_angle_alpha 62.5460(10)
_cell_angle_beta 81.2320(10)
_cell_angle_gamma 88.0550(10)
_cell_formula_units_Z 4
_cell_length_a 10.80490(10)
_cell_length_b 13.8758(2)
_cell_length_c 14.4304(2)
_cell_measurement_reflns_used 34167
_cell_measurement_temperature 149.99(10)
_cell_measurement_theta_max 76.1280
_cell_measurement_theta_min 3.4370
_cell_volume 1895.79(5)
_computing_cell_refinement 'CrysAlisPro 1.171.40.82a (Rigaku OD, 2020)'
_computing_data_collection 'CrysAlisPro 1.171.40.82a (Rigaku OD, 2020)'
_computing_data_reduction 'CrysAlisPro 1.171.40.82a (Rigaku OD, 2020)'
_computing_molecular_graphics 'Olex2 (Dolomanov et al., 2009)'
_computing_publication_material 'Olex2 (Dolomanov et al., 2009)'
_computing_structure_refinement 'ShelXL (Sheldrick, 2015)'
_computing_structure_solution 'ShelXT (Sheldrick, 2015)'
_diffrn_ambient_environment N~2~
_diffrn_ambient_temperature 149.99(10)
_diffrn_detector 'Hybrid Pixel Array Detector'
_diffrn_detector_area_resol_mean 10.0000
_diffrn_detector_type HyPix
_diffrn_measured_fraction_theta_full 1.000
_diffrn_measured_fraction_theta_max 0.997
_diffrn_measurement_details
;
List of Runs (angles in degrees, time in seconds):

  # Type    Start    End  Width  t~exp~   \w     \q     \k     \f   Frames
#--------------------------------------------------------------------------
  1  \w     92.00 177.00   0.50    0.20    --  104.75  45.00 -60.00  170
  2  \w     92.00 178.00   0.50    0.20    --  104.75  30.00-120.00  172
  3  \w     92.00 178.00   0.50    0.20    --  104.75  30.00 -90.00  172
  4  \w     88.00 178.00   0.50    0.20    --  104.75  61.00 120.00  180
  5  \w     91.00 176.00   0.50    0.20    --  104.75  15.00 150.00  170
  6  \w    -34.00  26.00   0.50    0.05    --  -47.20  38.00 -60.00  120
  7  \w     -4.00  28.00   0.50    0.05    --  -47.20  19.00  30.00   64
  8  \w     -4.00  28.00   0.50    0.05    --  -47.20  19.00  90.00   64
  9  \w     -4.00  28.00   0.50    0.05    --  -47.20  19.00-120.00   64
 10  \w     32.00 116.00   0.50    0.20    --  104.75-132.00 -94.02  168
 11  \w     32.00 112.00   0.50    0.20    --  104.75-125.00-180.00  160
 12  \w     18.00  95.00   0.50    0.05    --   47.20-125.00-180.00  154
 13  \w     32.00 112.00   0.50    0.20    --  104.75-125.00-150.00  160
 14  \w     32.00 112.00   0.50    0.20    --  104.75-125.00-120.00  160
 15  \w     32.00 112.00   0.50    0.20    --  104.75-125.00 -60.00  160
 16  \w     32.00 115.00   0.50    0.20    --  104.75-130.00  -7.52  166
 17  \w     32.00 112.00   0.50    0.20    --  104.75-125.00 150.00  160
 18  \w     32.00 106.00   0.50    0.20    --  104.75 -94.00   0.00  148
 19  \w     32.00 106.00   0.50    0.20    --  104.75 -94.00  30.00  148
 20  \w     32.00 106.00   0.50    0.20    --  104.75 -94.00 -30.00  148
 21  \w     32.00 106.00   0.50    0.20    --  104.75 -94.00 -60.00  148
 22  \w    -24.00  72.00   0.50    0.05    --   47.20 -81.00-145.00  192
 23  \w     32.00 106.00   0.50    0.20    --  104.75 -94.00-180.00  148
 24  \w     32.00 129.00   0.50    0.20    --  104.75 -81.00-145.00  194
 25  \w     32.00 128.00   0.50    0.20    --  104.75 -77.00 -30.00  192
 26  \w     32.00  80.00   0.50    0.20    --  104.75 -61.00   0.00   96
 27  \w     32.00  80.00   0.50    0.20    --  104.75 -61.00  30.00   96
 28  \w     32.00 128.00   0.50    0.20    --  104.75 -77.00  60.00  192
 29  \w     32.00  80.00   0.50    0.20    --  104.75 -61.00 150.00   96
 30  \w     84.00 178.00   0.50    0.20    --  104.75  81.00 -23.00  188
 31  \w    -27.00  12.00   0.50    0.05    --   47.20 -19.00 -90.00   78
 32  \w    -27.00  12.00   0.50    0.05    --   47.20 -19.00  60.00   78
 33  \w    -72.00  26.00   0.50    0.05    --  -47.20  81.00 -23.00  196
 34  \w    -72.00 -29.00   0.50    0.20    -- -102.00  61.00  30.00   86
 35  \w    -72.00 -29.00   0.50    0.20    -- -102.00  61.00-180.00   86
 36  \w   -122.00 -29.00   0.50    0.20    -- -102.00 139.00-143.02  186
 37  \w   -120.00 -29.00   0.50    0.20    -- -102.00 136.00 -13.60  182
 38  \w   -112.00 -29.00   0.50    0.20    -- -102.00 125.00  90.00  166
 39  \w   -112.00 -29.00   0.50    0.20    -- -102.00 125.00  60.00  166
 40  \w   -126.00 -29.00   0.50    0.20    -- -102.00  81.00 -23.00  194
 41  \w   -174.00 -88.00   0.50    0.20    -- -102.00 -43.00  62.92  172
 42  \w   -174.00 -89.00   0.50    0.20    -- -102.00 -45.00  90.00  170
 43  \w   -120.00 -24.00   0.50    0.05    --  -47.20 -77.00 150.00  192
 44  \w   -120.00 -32.00   0.50    0.05    --  -47.20 -57.00 150.00  176
 45  \w   -120.00 -24.00   0.50    0.05    --  -47.20 -77.00  60.00  192
 46  \w   -120.00 -42.00   0.50    0.05    --  -47.20 -57.00  60.00  156
 47  \w   -120.00 -24.00   0.50    0.05    --  -47.20 -77.00 -30.00  192
 48  \w   -120.00 -24.00   0.50    0.05    --  -47.20 -77.00-120.00  192
 49  \w   -120.00 -32.00   0.50    0.05    --  -47.20 -57.00 -30.00  176
 50  \w   -175.00 -84.00   0.50    0.20    -- -102.00 -65.00-119.13  182
 51  \w   -175.00 -80.00   0.50    0.20    -- -102.00 -81.00-145.00  190
 52  \w   -120.00 -74.00   0.50    0.05    --  -47.20-125.00-150.00   92
 53  \w   -120.00 -74.00   0.50    0.05    --  -47.20-125.00   0.00   92
;
_diffrn_measurement_device 'four-circle diffractometer'
_diffrn_measurement_device_type 'XtaLAB Synergy R, DW system, HyPix'
_diffrn_measurement_method '\w scans'
_diffrn_orient_matrix_type 'CrysAlisPro convention (1999,Acta A55,543-557)'
_diffrn_orient_matrix_UB_11 -0.0751838000
_diffrn_orient_matrix_UB_12 0.0921590000
_diffrn_orient_matrix_UB_13 0.0096251000
_diffrn_orient_matrix_UB_21 0.0763248000
_diffrn_orient_matrix_UB_22 0.0837296000
_diffrn_orient_matrix_UB_23 -0.1044586000
_diffrn_orient_matrix_UB_31 -0.0968015000
_diffrn_orient_matrix_UB_32 -0.0132980000
_diffrn_orient_matrix_UB_33 -0.0618249000
_diffrn_radiation_monochromator mirror
_diffrn_radiation_probe x-ray
_diffrn_radiation_type CuK\a
_diffrn_radiation_wavelength 1.54184
_diffrn_reflns_av_R_equivalents 0.0406
_diffrn_reflns_av_unetI/netI 0.0218
_diffrn_reflns_Laue_measured_fraction_full 1.000
_diffrn_reflns_Laue_measured_fraction_max 0.997
_diffrn_reflns_limit_h_max 12
_diffrn_reflns_limit_h_min -13
_diffrn_reflns_limit_k_max 17
_diffrn_reflns_limit_k_min -17
_diffrn_reflns_limit_l_max 17
_diffrn_reflns_limit_l_min -17
_diffrn_reflns_number 44733
_diffrn_reflns_point_group_measured_fraction_full 1.000
_diffrn_reflns_point_group_measured_fraction_max 0.997
_diffrn_reflns_theta_full 67.684
_diffrn_reflns_theta_max 72.129
_diffrn_reflns_theta_min 3.493
_diffrn_source 'Rotating-anode X-ray tube'
_diffrn_source_type 'Rigaku (Cu) X-ray Source'
_exptl_absorpt_coefficient_mu 1.368
_exptl_absorpt_correction_T_max 1.00000
_exptl_absorpt_correction_T_min 0.86919
_exptl_absorpt_correction_type multi-scan
_exptl_absorpt_process_details
;
CrysAlisPro 1.171.40.82a (Rigaku Oxford Diffraction, 2020)
Empirical absorption correction using spherical harmonics,
implemented in SCALE3 ABSPACK scaling algorithm.
;
_exptl_crystal_density_diffrn 1.242
_exptl_crystal_F_000 760
_refine_diff_density_max 0.328
_refine_diff_density_min -0.338
_refine_diff_density_rms 0.045
_refine_ls_extinction_method none
_refine_ls_goodness_of_fit_ref 1.078
_refine_ls_hydrogen_treatment constr
_refine_ls_matrix_type full
_refine_ls_number_parameters 455
_refine_ls_number_reflns 7445
_refine_ls_number_restraints 0
_refine_ls_restrained_S_all 1.078
_refine_ls_R_factor_all 0.0366
_refine_ls_R_factor_gt 0.0344
_refine_ls_shift/su_max 0.001
_refine_ls_shift/su_mean 0.000
_refine_ls_structure_factor_coef Fsqd
_refine_ls_weighting_details 'w=1/[\s^2^(Fo^2^)+(0.0464P)^2^+0.6253P] where P=(Fo^2^+2Fc^2^)/3'
_refine_ls_weighting_scheme calc
_refine_ls_wR_factor_gt 0.0914
_refine_ls_wR_factor_ref 0.0932
_reflns_Friedel_coverage 0.000
_reflns_number_gt 6881
_reflns_number_total 7445
_reflns_threshold_expression 'I > 2\s(I)'
_cod_data_source_file d1ra04947j2.cif
_cod_data_source_block cm_uj01_lt2
_cod_depositor_comments
;

2024-06-28
Z value and formula fixed to values more according to usual
chemical conventions.                 miguel
;
_cod_original_formula_sum 'C44 H54 O4 P2'
_cod_original_formula_weight 708.81
_cod_original_formula_moiety '2(C22 H27 O2 P)'
_cod_original_formula_units_Z 2
_cod_original_cell_volume 1895.79(4)
_cod_database_code 7243349
_shelx_shelxl_version_number 2016/6
_chemical_oxdiff_formula 'C10 H10 O4 P'
_shelx_space_group_comment
;
The symmetry employed for this shelxl refinement is uniquely defined
by the following loop, which should always be used as a source of
symmetry information in preference to the above space-group names.
They are only intended as comments.
;
_diffrn_oxdiff_digest_frames
;
0182b66c26e9c931beb7beb84ca74003ed00043f749
;
_reflns_odcompleteness_completeness 99.73
_reflns_odcompleteness_iscentric 1
_reflns_odcompleteness_theta 71.98
_olex2_refinement_description
;
1. Fixed Uiso
 At 1.2 times of:
  All C(H) groups, All C(H,H) groups
 At 1.5 times of:
  All C(H,H,H) groups
2.a Ternary CH refined with riding coordinates:
 C2(H2), C31(H31), C6(H6), C27(H27)
2.b Secondary CH2 refined with riding coordinates:
 C25(H25A,H25B), C5(H5A,H5B), C30(H30A,H30B), C3(H3A,H3B), C23(H23A,H23B),
 C24(H24A,H24B), C4(H4A,H4B), C49(H49A,H49B), C28(H28A,H28B), C29(H29A,H29B),
 C50(H50A,H50B), C48(H48A,H48B)
2.c Aromatic/amide H refined with riding coordinates:
 C11(H11), C36(H36), C17(H17), C42(H42), C8(H8), C35(H35), C40(H40), C33(H33),
 C41(H41), C10(H10), C34(H34), C15(H15), C9(H9), C16(H16)
2.d Idealised Me refined as rotating group:
 C20(H20A,H20B,H20C), C45(H45A,H45B,H45C), C47(H47A,H47B,H47C), C22(H22A,H22B,
 H22C)
;
_olex2_submission_special_instructions 'No special instructions were received'
_oxdiff_exptl_absorpt_empirical_details
;
Empirical correction (ABSPACK) includes:
- Absorption correction using spherical harmonics
- Frame scaling
;
_oxdiff_exptl_absorpt_empirical_full_max 5.203
_oxdiff_exptl_absorpt_empirical_full_min 0.473

loop_
_space_group_symop_operation_xyz
'x, y, z'
'-x, -y, -z'

loop_
_atom_site_label
_atom_site_type_symbol
_atom_site_fract_x
_atom_site_fract_y
_atom_site_fract_z
_atom_site_U_iso_or_equiv
_atom_site_adp_type
_atom_site_occupancy
_atom_site_site_symmetry_order
_atom_site_calc_flag
_atom_site_refinement_flags_posn
_atom_site_refinement_flags_adp
_atom_site_refinement_flags_occupancy
_atom_site_disorder_assembly
_atom_site_disorder_group
P1 P 0.27296(3) 0.22261(3) 0.19555(2) 0.02183(9) Uani 1 1 d . . . . .
P26 P 0.21871(3) 0.71949(3) 0.21789(3) 0.02427(9) Uani 1 1 d . . . . .
O21 O 0.49155(8) 0.04928(7) 0.29381(7) 0.0255(2) Uani 1 1 d . . . . .
O44 O 0.29010(8) 0.49222(7) 0.42611(7) 0.0255(2) Uani 1 1 d . . . . .
O46 O 0.31502(8) 0.81233(7) 0.45516(7) 0.02400(19) Uani 1 1 d . . . . .
O19 O 0.51425(8) 0.35903(7) 0.34136(7) 0.02421(19) Uani 1 1 d . . . . .
C14 C 0.57118(11) 0.30144(10) 0.29270(9) 0.0204(2) Uani 1 1 d . . . . .
C38 C 0.29723(11) 0.65218(10) 0.44155(9) 0.0192(2) Uani 1 1 d . . . . .
C32 C 0.40073(11) 0.69487(9) 0.34966(10) 0.0196(2) Uani 1 1 d . . . . .
C13 C 0.50460(11) 0.20716(10) 0.31257(9) 0.0199(2) Uani 1 1 d . . . . .
C39 C 0.24015(11) 0.54945(10) 0.47748(10) 0.0203(2) Uani 1 1 d . . . . .
C18 C 0.55825(11) 0.14306(10) 0.26644(10) 0.0213(2) Uani 1 1 d . . . . .
C12 C 0.26833(11) 0.18731(9) 0.33590(10) 0.0207(2) Uani 1 1 d . . . . .
C7 C 0.37879(11) 0.17712(9) 0.37998(10) 0.0202(2) Uani 1 1 d . . . . .
C43 C 0.25439(11) 0.71380(10) 0.49364(9) 0.0198(2) Uani 1 1 d . . . . .
C11 C 0.15424(12) 0.15368(10) 0.40511(10) 0.0249(3) Uani 1 1 d . . . . .
H11 H 0.080433 0.158275 0.377770 0.030 Uiso 1 1 calc R . . . .
C37 C 0.37708(11) 0.73101(10) 0.24572(10) 0.0204(2) Uani 1 1 d . . . . .
C36 C 0.47997(12) 0.76166(11) 0.16461(10) 0.0253(3) Uani 1 1 d . . . . .
H36 H 0.466192 0.783665 0.095755 0.030 Uiso 1 1 calc R . . . .
C17 C 0.67236(12) 0.17420(11) 0.19874(10) 0.0258(3) Uani 1 1 d . . . . .
H17 H 0.706283 0.132146 0.167034 0.031 Uiso 1 1 calc R . . . .
C42 C 0.15567(12) 0.67492(10) 0.57775(10) 0.0231(3) Uani 1 1 d . . . . .
H42 H 0.127433 0.716248 0.611763 0.028 Uiso 1 1 calc R . . . .
C8 C 0.37207(12) 0.13769(10) 0.48893(10) 0.0240(3) Uani 1 1 d . . . . .
H8 H 0.445185 0.132672 0.517286 0.029 Uiso 1 1 calc R . . . .
C35 C 0.60169(12) 0.75999(11) 0.18442(11) 0.0282(3) Uani 1 1 d . . . . .
H35 H 0.668533 0.780468 0.129337 0.034 Uiso 1 1 calc R . . . .
C40 C 0.14073(12) 0.51030(10) 0.56047(10) 0.0241(3) Uani 1 1 d . . . . .
H40 H 0.101980 0.442803 0.582543 0.029 Uiso 1 1 calc R . . . .
C33 C 0.52358(12) 0.69531(10) 0.36855(10) 0.0246(3) Uani 1 1 d . . . . .
H33 H 0.538549 0.673579 0.437059 0.029 Uiso 1 1 calc R . . . .
C2 C 0.35650(12) 0.35767(11) 0.11390(10) 0.0249(3) Uani 1 1 d . . . . .
H2 H 0.445125 0.347674 0.122066 0.030 Uiso 1 1 calc R . . . .
C41 C 0.10022(12) 0.57347(11) 0.60986(10) 0.0250(3) Uani 1 1 d . . . . .
H41 H 0.034262 0.547210 0.665900 0.030 Uiso 1 1 calc R . . . .
C10 C 0.14879(13) 0.11370(11) 0.51347(11) 0.0285(3) Uani 1 1 d . . . . .
H10 H 0.071970 0.092207 0.557687 0.034 Uiso 1 1 calc R . . . .
C34 C 0.62352(12) 0.72770(11) 0.28660(11) 0.0281(3) Uani 1 1 d . . . . .
H34 H 0.704953 0.727766 0.300120 0.034 Uiso 1 1 calc R . . . .
C15 C 0.68594(12) 0.33274(10) 0.22626(10) 0.0242(3) Uani 1 1 d . . . . .
H15 H 0.729449 0.395447 0.213413 0.029 Uiso 1 1 calc R . . . .
C9 C 0.25767(13) 0.10588(11) 0.55552(10) 0.0282(3) Uani 1 1 d . . . . .
H9 H 0.254331 0.079464 0.627974 0.034 Uiso 1 1 calc R . . . .
C31 C 0.22250(13) 0.82327(11) 0.07749(10) 0.0270(3) Uani 1 1 d . . . . .
H31 H 0.281328 0.799444 0.034115 0.032 Uiso 1 1 calc R . . . .
C6 C 0.11667(12) 0.27846(10) 0.16538(10) 0.0238(3) Uani 1 1 d . . . . .
H6 H 0.053796 0.219144 0.207813 0.029 Uiso 1 1 calc R . . . .
C20 C 0.56568(12) 0.46548(10) 0.30945(11) 0.0256(3) Uani 1 1 d . . . . .
H20A H 0.569246 0.508602 0.234495 0.038 Uiso 1 1 calc GR . . . .
H20B H 0.648645 0.459889 0.327151 0.038 Uiso 1 1 calc GR . . . .
H20C H 0.513609 0.499265 0.345337 0.038 Uiso 1 1 calc GR . . . .
C25 C 0.34724(13) 0.38614(13) -0.00175(10) 0.0308(3) Uani 1 1 d . . . . .
H25A H 0.393452 0.454575 -0.047606 0.037 Uiso 1 1 calc R . . . .
H25B H 0.389096 0.330936 -0.016967 0.037 Uiso 1 1 calc R . . . .
C5 C 0.08210(12) 0.37171(11) 0.19282(11) 0.0273(3) Uani 1 1 d . . . . .
H5A H 0.000457 0.395922 0.173002 0.033 Uiso 1 1 calc R . . . .
H5B H 0.073741 0.342666 0.268924 0.033 Uiso 1 1 calc R . . . .
C16 C 0.73452(12) 0.26902(11) 0.17944(11) 0.0276(3) Uani 1 1 d . . . . .
H16 H 0.810536 0.290368 0.134048 0.033 Uiso 1 1 calc R . . . .
C45 C 0.22727(13) 0.39220(11) 0.45182(11) 0.0277(3) Uani 1 1 d . . . . .
H45A H 0.270025 0.360918 0.409405 0.042 Uiso 1 1 calc GR . . . .
H45B H 0.142533 0.405561 0.438108 0.042 Uiso 1 1 calc GR . . . .
H45C H 0.226974 0.342841 0.525239 0.042 Uiso 1 1 calc GR . . . .
C47 C 0.26234(13) 0.88571(11) 0.49359(11) 0.0275(3) Uani 1 1 d . . . . .
H47A H 0.307996 0.954464 0.455411 0.041 Uiso 1 1 calc GR . . . .
H47B H 0.267610 0.856130 0.567460 0.041 Uiso 1 1 calc GR . . . .
H47C H 0.176105 0.895684 0.483635 0.041 Uiso 1 1 calc GR . . . .
C30 C 0.26646(13) 0.93828(11) 0.05148(11) 0.0304(3) Uani 1 1 d . . . . .
H30A H 0.354128 0.936527 0.059567 0.037 Uiso 1 1 calc R . . . .
H30B H 0.261250 0.985870 -0.022325 0.037 Uiso 1 1 calc R . . . .
C3 C 0.31091(13) 0.44472(11) 0.14666(11) 0.0293(3) Uani 1 1 d . . . . .
H3A H 0.325839 0.421117 0.218444 0.035 Uiso 1 1 calc R . . . .
H3B H 0.361427 0.510968 0.101501 0.035 Uiso 1 1 calc R . . . .
C23 C 0.11755(13) 0.30737(11) 0.04853(11) 0.0289(3) Uani 1 1 d . . . . .
H23A H 0.132601 0.241961 0.040765 0.035 Uiso 1 1 calc R . . . .
H23B H 0.034937 0.330726 0.030777 0.035 Uiso 1 1 calc R . . . .
C24 C 0.21458(13) 0.39599(12) -0.03143(10) 0.0296(3) Uani 1 1 d . . . . .
H24A H 0.183862 0.466002 -0.041060 0.036 Uiso 1 1 calc R . . . .
H24B H 0.220686 0.395243 -0.098859 0.036 Uiso 1 1 calc R . . . .
C4 C 0.17293(13) 0.47145(11) 0.14179(11) 0.0296(3) Uani 1 1 d . . . . .
H4A H 0.162349 0.513910 0.068304 0.035 Uiso 1 1 calc R . . . .
H4B H 0.150636 0.516299 0.176690 0.035 Uiso 1 1 calc R . . . .
C27 C 0.11373(12) 0.79928(12) 0.26879(10) 0.0295(3) Uani 1 1 d . . . . .
H27 H 0.102342 0.759601 0.346150 0.035 Uiso 1 1 calc R . . . .
C22 C 0.52071(14) -0.00276(12) 0.22851(12) 0.0321(3) Uani 1 1 d . . . . .
H22A H 0.512454 0.047496 0.156894 0.048 Uiso 1 1 calc GR . . . .
H22B H 0.464131 -0.064441 0.253063 0.048 Uiso 1 1 calc GR . . . .
H22C H 0.605202 -0.026410 0.231568 0.048 Uiso 1 1 calc GR . . . .
C49 C -0.01729(13) 0.84569(13) 0.11553(12) 0.0346(3) Uani 1 1 d . . . . .
H49A H -0.095852 0.823276 0.105027 0.042 Uiso 1 1 calc R . . . .
H49B H -0.015952 0.924171 0.086810 0.042 Uiso 1 1 calc R . . . .
C28 C 0.16680(14) 0.91335(12) 0.23594(12) 0.0332(3) Uani 1 1 d . . . . .
H28A H 0.107535 0.947849 0.267678 0.040 Uiso 1 1 calc R . . . .
H28B H 0.243538 0.905959 0.265446 0.040 Uiso 1 1 calc R . . . .
C29 C 0.19520(14) 0.98906(11) 0.11731(12) 0.0321(3) Uani 1 1 d . . . . .
H29A H 0.243950 1.051952 0.106178 0.039 Uiso 1 1 calc R . . . .
H29B H 0.116639 1.014584 0.091319 0.039 Uiso 1 1 calc R . . . .
C50 C 0.09035(15) 0.81554(13) 0.05280(12) 0.0356(3) Uani 1 1 d . . . . .
H50A H 0.089884 0.862684 -0.021887 0.043 Uiso 1 1 calc R . . . .
H50B H 0.074194 0.741667 0.065841 0.043 Uiso 1 1 calc R . . . .
C48 C -0.01436(13) 0.79545(14) 0.23474(12) 0.0383(4) Uani 1 1 d . . . . .
H48A H -0.043574 0.720002 0.266805 0.046 Uiso 1 1 calc R . . . .
H48B H -0.073761 0.832287 0.263698 0.046 Uiso 1 1 calc R . . . .

loop_
_atom_site_aniso_label
_atom_site_aniso_U_11
_atom_site_aniso_U_22
_atom_site_aniso_U_33
_atom_site_aniso_U_23
_atom_site_aniso_U_13
_atom_site_aniso_U_12
P1 0.02263(16) 0.02432(17) 0.02229(16) -0.01372(13) -0.00465(12) 0.00326(12)
P26 0.02452(17) 0.02287(17) 0.02461(17) -0.00893(13) -0.00776(13) -0.00166(12)
O21 0.0278(5) 0.0219(4) 0.0295(5) -0.0155(4) 0.0003(4) -0.0013(4)
O44 0.0288(5) 0.0204(4) 0.0286(5) -0.0142(4) 0.0021(4) -0.0005(3)
O46 0.0267(4) 0.0202(4) 0.0275(5) -0.0139(4) -0.0008(4) 0.0001(3)
O19 0.0254(4) 0.0218(4) 0.0280(5) -0.0147(4) 0.0001(4) -0.0017(3)
C14 0.0213(6) 0.0214(6) 0.0198(6) -0.0100(5) -0.0062(5) 0.0034(5)
C38 0.0181(5) 0.0207(6) 0.0193(6) -0.0091(5) -0.0054(5) 0.0028(4)
C32 0.0210(6) 0.0167(5) 0.0225(6) -0.0103(5) -0.0034(5) 0.0020(4)
C13 0.0206(6) 0.0200(6) 0.0192(6) -0.0085(5) -0.0055(5) 0.0023(4)
C39 0.0214(6) 0.0210(6) 0.0213(6) -0.0114(5) -0.0061(5) 0.0045(5)
C18 0.0228(6) 0.0200(6) 0.0212(6) -0.0091(5) -0.0053(5) 0.0013(5)
C12 0.0222(6) 0.0172(5) 0.0229(6) -0.0099(5) -0.0026(5) 0.0012(4)
C7 0.0230(6) 0.0161(5) 0.0222(6) -0.0100(5) -0.0022(5) 0.0009(4)
C43 0.0204(6) 0.0198(6) 0.0207(6) -0.0094(5) -0.0071(5) 0.0027(4)
C11 0.0214(6) 0.0246(6) 0.0274(6) -0.0114(5) -0.0020(5) 0.0006(5)
C37 0.0214(6) 0.0180(6) 0.0231(6) -0.0108(5) -0.0030(5) 0.0023(4)
C36 0.0282(6) 0.0257(6) 0.0220(6) -0.0116(5) -0.0021(5) 0.0026(5)
C17 0.0258(6) 0.0274(7) 0.0257(6) -0.0146(5) -0.0009(5) 0.0031(5)
C42 0.0232(6) 0.0270(6) 0.0232(6) -0.0151(5) -0.0041(5) 0.0038(5)
C8 0.0269(6) 0.0229(6) 0.0230(6) -0.0109(5) -0.0047(5) 0.0016(5)
C35 0.0234(6) 0.0289(7) 0.0298(7) -0.0139(6) 0.0042(5) 0.0004(5)
C40 0.0242(6) 0.0217(6) 0.0255(6) -0.0104(5) -0.0023(5) -0.0017(5)
C33 0.0238(6) 0.0255(6) 0.0260(6) -0.0124(5) -0.0070(5) 0.0033(5)
C2 0.0196(6) 0.0329(7) 0.0200(6) -0.0104(5) -0.0027(5) -0.0008(5)
C41 0.0209(6) 0.0295(7) 0.0236(6) -0.0125(5) 0.0011(5) -0.0013(5)
C10 0.0260(6) 0.0276(7) 0.0264(7) -0.0104(5) 0.0050(5) -0.0013(5)
C34 0.0184(6) 0.0310(7) 0.0348(7) -0.0151(6) -0.0038(5) 0.0018(5)
C15 0.0230(6) 0.0234(6) 0.0250(6) -0.0099(5) -0.0038(5) -0.0023(5)
C9 0.0341(7) 0.0272(7) 0.0202(6) -0.0095(5) -0.0004(5) 0.0013(5)
C31 0.0305(7) 0.0319(7) 0.0218(6) -0.0144(6) -0.0069(5) 0.0042(5)
C6 0.0217(6) 0.0241(6) 0.0261(6) -0.0114(5) -0.0047(5) -0.0020(5)
C20 0.0281(6) 0.0209(6) 0.0302(7) -0.0137(5) -0.0046(5) 0.0001(5)
C25 0.0270(7) 0.0431(8) 0.0208(6) -0.0140(6) -0.0021(5) 0.0028(6)
C5 0.0232(6) 0.0289(7) 0.0296(7) -0.0143(6) -0.0019(5) 0.0046(5)
C16 0.0228(6) 0.0308(7) 0.0273(7) -0.0133(6) 0.0019(5) -0.0017(5)
C45 0.0288(7) 0.0262(7) 0.0348(7) -0.0197(6) -0.0049(6) 0.0000(5)
C47 0.0327(7) 0.0221(6) 0.0317(7) -0.0162(6) -0.0041(6) 0.0036(5)
C30 0.0291(7) 0.0285(7) 0.0252(7) -0.0055(6) -0.0031(5) -0.0006(5)
C3 0.0337(7) 0.0273(7) 0.0269(7) -0.0120(6) -0.0045(6) -0.0081(5)
C23 0.0305(7) 0.0308(7) 0.0304(7) -0.0162(6) -0.0122(6) 0.0013(5)
C24 0.0321(7) 0.0375(8) 0.0217(6) -0.0149(6) -0.0074(5) 0.0027(6)
C4 0.0367(7) 0.0251(7) 0.0296(7) -0.0155(6) -0.0030(6) 0.0022(5)
C27 0.0223(6) 0.0412(8) 0.0200(6) -0.0098(6) -0.0045(5) 0.0044(5)
C22 0.0345(7) 0.0322(7) 0.0390(8) -0.0253(6) -0.0017(6) -0.0001(6)
C49 0.0262(7) 0.0386(8) 0.0338(8) -0.0093(6) -0.0137(6) -0.0023(6)
C28 0.0331(7) 0.0435(8) 0.0361(8) -0.0279(7) -0.0131(6) 0.0136(6)
C29 0.0329(7) 0.0264(7) 0.0407(8) -0.0164(6) -0.0130(6) 0.0026(5)
C50 0.0429(8) 0.0375(8) 0.0325(7) -0.0175(6) -0.0190(6) 0.0031(6)
C48 0.0220(7) 0.0460(9) 0.0314(8) -0.0041(7) -0.0058(6) -0.0008(6)

loop_
_atom_type_symbol
_atom_type_description
_atom_type_scat_dispersion_real
_atom_type_scat_dispersion_imag
_atom_type_scat_source
C C 0.0181 0.0091 'International Tables Vol C Tables 4.2.6.8 and 6.1.1.4'
H H 0.0000 0.0000 'International Tables Vol C Tables 4.2.6.8 and 6.1.1.4'
O O 0.0492 0.0322 'International Tables Vol C Tables 4.2.6.8 and 6.1.1.4'
P P 0.2955 0.4335 'International Tables Vol C Tables 4.2.6.8 and 6.1.1.4'

loop_
_geom_angle_atom_site_label_1
_geom_angle_atom_site_label_2
_geom_angle_atom_site_label_3
_geom_angle
_geom_angle_site_symmetry_1
_geom_angle_site_symmetry_3
_geom_angle_publ_flag
C12 P1 C2 108.05(5) . . ?
C12 P1 C6 104.27(6) . . ?
C6 P1 C2 93.25(6) . . ?
C37 P26 C31 104.13(6) . . ?
C37 P26 C27 107.45(6) . . ?
C27 P26 C31 93.07(6) . . ?
C18 O21 C22 117.51(10) . . ?
C39 O44 C45 117.49(10) . . ?
C43 O46 C47 117.45(10) . . ?
C14 O19 C20 117.76(10) . . ?
O19 C14 C13 115.23(10) . . ?
O19 C14 C15 123.74(11) . . ?
C15 C14 C13 121.02(11) . . ?
C39 C38 C32 120.53(10) . . ?
C39 C38 C43 118.43(11) . . ?
C43 C38 C32 121.04(11) . . ?
C37 C32 C38 121.37(10) . . ?
C33 C32 C38 118.75(11) . . ?
C33 C32 C37 119.85(11) . . ?
C14 C13 C7 120.56(10) . . ?
C18 C13 C14 118.39(11) . . ?
C18 C13 C7 121.05(11) . . ?
O44 C39 C38 115.23(11) . . ?
O44 C39 C40 123.62(11) . . ?
C40 C39 C38 121.15(11) . . ?
O21 C18 C13 115.27(11) . . ?
O21 C18 C17 123.63(11) . . ?
C17 C18 C13 121.10(11) . . ?
C7 C12 P1 121.72(9) . . ?
C11 C12 P1 119.77(9) . . ?
C11 C12 C7 117.81(11) . . ?
C12 C7 C13 121.37(11) . . ?
C8 C7 C13 118.60(11) . . ?
C8 C7 C12 120.03(11) . . ?
O46 C43 C38 115.23(10) . . ?
O46 C43 C42 123.83(11) . . ?
C42 C43 C38 120.94(11) . . ?
C10 C11 C12 121.64(12) . . ?
C32 C37 P26 121.50(9) . . ?
C36 C37 P26 119.84(9) . . ?
C36 C37 C32 118.03(11) . . ?
C35 C36 C37 121.64(12) . . ?
C16 C17 C18 118.88(12) . . ?
C41 C42 C43 118.86(11) . . ?
C9 C8 C7 120.91(12) . . ?
C36 C35 C34 119.77(12) . . ?
C41 C40 C39 118.95(12) . . ?
C34 C33 C32 120.88(12) . . ?
C25 C2 P1 105.18(9) . . ?
C3 C2 P1 114.31(9) . . ?
C3 C2 C25 114.96(11) . . ?
C40 C41 C42 121.64(12) . . ?
C9 C10 C11 119.95(12) . . ?
C33 C34 C35 119.77(12) . . ?
C16 C15 C14 119.02(12) . . ?
C10 C9 C8 119.64(12) . . ?
C30 C31 P26 115.13(9) . . ?
C30 C31 C50 114.51(11) . . ?
C50 C31 P26 104.96(9) . . ?
C5 C6 P1 114.38(9) . . ?
C5 C6 C23 114.76(11) . . ?
C23 C6 P1 105.29(9) . . ?
C24 C25 C2 116.95(11) . . ?
C4 C5 C6 117.04(11) . . ?
C17 C16 C15 121.54(12) . . ?
C29 C30 C31 116.81(11) . . ?
C4 C3 C2 115.91(11) . . ?
C24 C23 C6 115.63(11) . . ?
C23 C24 C25 115.75(11) . . ?
C3 C4 C5 114.44(11) . . ?
C28 C27 P26 113.90(9) . . ?
C28 C27 C48 115.22(12) . . ?
C48 C27 P26 105.32(10) . . ?
C50 C49 C48 115.11(12) . . ?
C29 C28 C27 116.31(11) . . ?
C28 C29 C30 115.10(11) . . ?
C49 C50 C31 115.87(11) . . ?
C49 C48 C27 116.74(11) . . ?

loop_
_geom_bond_atom_site_label_1
_geom_bond_atom_site_label_2
_geom_bond_distance
_geom_bond_site_symmetry_2
_geom_bond_publ_flag
P1 C12 1.8439(13) . ?
P1 C2 1.8627(13) . ?
P1 C6 1.8617(13) . ?
P26 C37 1.8445(12) . ?
P26 C31 1.8624(14) . ?
P26 C27 1.8608(14) . ?
O21 C18 1.3681(15) . ?
O21 C22 1.4249(15) . ?
O44 C39 1.3650(14) . ?
O44 C45 1.4273(15) . ?
O46 C43 1.3625(14) . ?
O46 C47 1.4328(15) . ?
O19 C14 1.3645(14) . ?
O19 C20 1.4329(14) . ?
C14 C13 1.4023(17) . ?
C14 C15 1.3913(18) . ?
C38 C32 1.4927(17) . ?
C38 C39 1.4006(17) . ?
C38 C43 1.4037(16) . ?
C32 C37 1.4075(17) . ?
C32 C33 1.3959(17) . ?
C13 C18 1.4012(17) . ?
C13 C7 1.4932(17) . ?
C39 C40 1.3895(18) . ?
C18 C17 1.3932(18) . ?
C12 C7 1.4094(17) . ?
C12 C11 1.4031(17) . ?
C7 C8 1.3968(17) . ?
C43 C42 1.3937(18) . ?
C11 C10 1.3895(19) . ?
C37 C36 1.4012(17) . ?
C36 C35 1.3850(19) . ?
C17 C16 1.3873(19) . ?
C42 C41 1.3879(18) . ?
C8 C9 1.3891(19) . ?
C35 C34 1.386(2) . ?
C40 C41 1.3866(18) . ?
C33 C34 1.3857(19) . ?
C2 C25 1.5464(17) . ?
C2 C3 1.5298(19) . ?
C10 C9 1.383(2) . ?
C15 C16 1.3874(18) . ?
C31 C30 1.5356(19) . ?
C31 C50 1.5420(19) . ?
C6 C5 1.5378(18) . ?
C6 C23 1.5414(18) . ?
C25 C24 1.5417(19) . ?
C5 C4 1.5340(19) . ?
C30 C29 1.533(2) . ?
C3 C4 1.528(2) . ?
C23 C24 1.5340(19) . ?
C27 C28 1.532(2) . ?
C27 C48 1.5480(19) . ?
C49 C50 1.530(2) . ?
C49 C48 1.535(2) . ?
C28 C29 1.527(2) . ?
